data_4126280
loop_
_publ_author_name
'Zhao, Jiannan'
'Brosmer, Jonathan L.'
'Tang, Qingxuan'
'Yang, Zhongyue'
'Houk, K. N.'
'Diaconescu, Paula L.'
'Kwon, Ohyun'

_publ_section_title
;
 Intramolecular Crossed [2+2] Photocycloaddition through Visible
 Light-Induced Energy Transfer.
;
_journal_name_full 'Journal of the American Chemical Society'
_journal_paper_doi 10.1021/jacs.7b05277
_journal_year 2017
_chemical_formula_moiety 'C17 H14 O'
_chemical_formula_sum 'C17 H14 O'
_chemical_formula_weight 234.28
_space_group_crystal_system monoclinic
_space_group_IT_number 14
_space_group_name_Hall '-P 2yn'
_space_group_name_H-M_alt 'P 1 21/n 1'
_symmetry_space_group_name_Hall '-P 2yn'
_symmetry_space_group_name_H-M 'P 1 21/n 1'
_atom_sites_solution_hydrogens geom
_audit_creation_method SHELXL-2014/6
_cell_angle_alpha 90
_cell_angle_beta 92.236(4)
_cell_angle_gamma 90
_cell_formula_units_Z 4
_cell_length_a 9.8879(8)
_cell_length_b 7.0703(6)
_cell_length_c 17.6044(13)
_cell_measurement_reflns_used 4530
_cell_measurement_temperature 100(2)
_cell_measurement_theta_max 71.46
_cell_measurement_theta_min 5.03
_cell_volume 1229.79(17)
_computing_cell_refinement 'Bruker SAINT'
_computing_data_collection 'Bruker APEX2'
_computing_data_reduction 'Bruker SAINT'
_computing_molecular_graphics 'Bruker SHELXTL'
_computing_publication_material 'Bruker SHELXTL'
_computing_structure_refinement 'SHELXL-2014/6 (Sheldrick, 2014)'
_computing_structure_solution 'SHELXS-97 (Sheldrick 2008)'
_diffrn_ambient_temperature 100(2)
_diffrn_detector_area_resol_mean 8.3333
_diffrn_measured_fraction_theta_full 0.992
_diffrn_measured_fraction_theta_max 0.970
_diffrn_measurement_device_type 'Bruker APEX-II CCD'
_diffrn_measurement_method '\f and \w scans'
_diffrn_radiation_type CuK\a
_diffrn_radiation_wavelength 1.54178
_diffrn_reflns_av_R_equivalents 0.0583
_diffrn_reflns_av_unetI/netI 0.0595
_diffrn_reflns_Laue_measured_fraction_full 0.992
_diffrn_reflns_Laue_measured_fraction_max 0.970
_diffrn_reflns_limit_h_max 11
_diffrn_reflns_limit_h_min -11
_diffrn_reflns_limit_k_max 8
_diffrn_reflns_limit_k_min -8
_diffrn_reflns_limit_l_max 20
_diffrn_reflns_limit_l_min -21
_diffrn_reflns_number 8775
_diffrn_reflns_point_group_measured_fraction_full 0.992
_diffrn_reflns_point_group_measured_fraction_max 0.970
_diffrn_reflns_theta_full 67.679
_diffrn_reflns_theta_max 71.503
_diffrn_reflns_theta_min 5.028
_diffrn_source 'I\mS micro--focus source'
_exptl_absorpt_coefficient_mu 0.599
_exptl_absorpt_correction_T_max 0.75
_exptl_absorpt_correction_T_min 0.54
_exptl_absorpt_correction_type multi-scan
_exptl_absorpt_process_details 'SADABS V2014/2 (Bruker AXS Inc.)'
_exptl_crystal_colour colorless
_exptl_crystal_density_diffrn 1.265
_exptl_crystal_description platelet
_exptl_crystal_F_000 496
_exptl_crystal_size_max 0.4
_exptl_crystal_size_mid 0.4
_exptl_crystal_size_min 0.3
_refine_diff_density_max 0.393
_refine_diff_density_min -0.328
_refine_diff_density_rms 0.120
_refine_ls_extinction_method none
_refine_ls_goodness_of_fit_ref 1.054
_refine_ls_hydrogen_treatment constr
_refine_ls_matrix_type full
_refine_ls_number_parameters 163
_refine_ls_number_reflns 2325
_refine_ls_number_restraints 0
_refine_ls_restrained_S_all 1.054
_refine_ls_R_factor_all 0.0626
_refine_ls_R_factor_gt 0.0567
_refine_ls_shift/su_max 0.000
_refine_ls_shift/su_mean 0.000
_refine_ls_structure_factor_coef Fsqd
_refine_ls_weighting_details 'w=1/[\s^2^(Fo^2^)+(0.0868P)^2^+0.3778P] where P=(Fo^2^+2Fc^2^)/3'
_refine_ls_weighting_scheme calc
_refine_ls_wR_factor_gt 0.1437
_refine_ls_wR_factor_ref 0.1497
_reflns_Friedel_coverage 0.000
_reflns_number_gt 2021
_reflns_number_total 2325
_reflns_threshold_expression 'I > 2\s(I)'
_cod_data_source_file ja7b05277_si_002.cif
_cod_data_source_block cu_kw1603s_a
_cod_database_code 4126280
_shelx_space_group_comment
; 
The symmetry employed for this shelxl refinement is uniquely defined 
by the following loop, which should always be used as a source of 
symmetry information in preference to the above space-group names. 
They are only intended as comments. 
;
_shelxl_version_number 2014/6

loop_
_space_group_symop_operation_xyz
'x, y, z'
'-x+1/2, y+1/2, -z+1/2'
'-x, -y, -z'
'x-1/2, -y-1/2, z-1/2'

loop_
_atom_site_label
_atom_site_type_symbol
_atom_site_fract_x
_atom_site_fract_y
_atom_site_fract_z
_atom_site_U_iso_or_equiv
_atom_site_adp_type
_atom_site_occupancy
_atom_site_site_symmetry_order
_atom_site_calc_flag
_atom_site_refinement_flags_posn
_atom_site_refinement_flags_adp
O1 O 0.27197(12) 0.67561(17) 0.45709(6) 0.0314(3) Uani 1 1 d . .
C1 C 0.19782(14) 0.3741(2) 0.41307(9) 0.0232(4) Uani 1 1 d . .
C2 C 0.17678(14) 0.4261(3) 0.33733(9) 0.0255(4) Uani 1 1 d . .
H2 H 0.1895 0.5536 0.3221 0.031 Uiso 1 1 calc R U
C3 C 0.13707(15) 0.2900(3) 0.28404(9) 0.0278(4) Uani 1 1 d . .
H3 H 0.1229 0.3237 0.2321 0.033 Uiso 1 1 calc R U
C4 C 0.11819(15) 0.1039(3) 0.30726(9) 0.0291(4) Uani 1 1 d . .
H4 H 0.0907 0.0111 0.2708 0.035 Uiso 1 1 calc R U
C5 C 0.13895(15) 0.0518(3) 0.38311(9) 0.0282(4) Uani 1 1 d . .
H5 H 0.1257 -0.0758 0.3981 0.034 Uiso 1 1 calc R U
C6 C 0.17900(15) 0.1865(2) 0.43684(9) 0.0251(4) Uani 1 1 d . .
C7 C 0.20504(16) 0.1473(2) 0.52010(9) 0.0283(4) Uani 1 1 d . .
H7 H 0.1912 0.0139 0.5370 0.034 Uiso 1 1 calc R U
C8 C 0.13356(16) 0.3029(2) 0.56621(9) 0.0271(4) Uani 1 1 d . .
H8A H 0.1217 0.2700 0.6202 0.032 Uiso 1 1 calc R U
H8B H 0.0481 0.3499 0.5418 0.032 Uiso 1 1 calc R U
C9 C 0.25966(15) 0.4310(2) 0.55243(9) 0.0235(4) Uani 1 1 d . .
C10 C 0.24480(14) 0.5121(2) 0.47226(9) 0.0234(4) Uani 1 1 d . .
C11 C 0.34108(17) 0.2418(2) 0.54658(9) 0.0274(4) Uani 1 1 d . .
H11A H 0.4104 0.2431 0.5075 0.033 Uiso 1 1 calc R U
H11B H 0.3789 0.1943 0.5959 0.033 Uiso 1 1 calc R U
C12 C 0.30228(15) 0.5798(2) 0.60910(8) 0.0234(4) Uani 1 1 d . .
C13 C 0.43869(15) 0.6147(2) 0.62589(9) 0.0266(4) Uani 1 1 d . .
H13 H 0.5054 0.5375 0.6039 0.032 Uiso 1 1 calc R U
C14 C 0.47836(16) 0.7608(3) 0.67424(9) 0.0285(4) Uani 1 1 d . .
H14 H 0.5718 0.7854 0.6842 0.034 Uiso 1 1 calc R U
C15 C 0.38137(16) 0.8717(3) 0.70826(9) 0.0274(4) Uani 1 1 d . .
H15 H 0.4084 0.9709 0.7419 0.033 Uiso 1 1 calc R U
C16 C 0.24527(16) 0.8367(2) 0.69272(9) 0.0276(4) Uani 1 1 d . .
H16 H 0.1788 0.9110 0.7163 0.033 Uiso 1 1 calc R U
C17 C 0.20573(15) 0.6933(2) 0.64281(9) 0.0262(4) Uani 1 1 d . .
H17 H 0.1122 0.6722 0.6315 0.031 Uiso 1 1 calc R U

loop_
_atom_site_aniso_label
_atom_site_aniso_U_11
_atom_site_aniso_U_22
_atom_site_aniso_U_33
_atom_site_aniso_U_23
_atom_site_aniso_U_13
_atom_site_aniso_U_12
O1 0.0368(7) 0.0250(7) 0.0325(6) 0.0026(5) 0.0025(5) -0.0017(5)
C1 0.0145(7) 0.0272(8) 0.0282(8) 0.0001(6) 0.0055(5) 0.0029(6)
C2 0.0163(7) 0.0312(9) 0.0293(8) 0.0017(7) 0.0052(6) 0.0033(6)
C3 0.0174(7) 0.0390(10) 0.0270(8) -0.0013(7) 0.0037(6) 0.0044(7)
C4 0.0182(8) 0.0355(10) 0.0338(9) -0.0079(7) 0.0034(6) 0.0025(6)
C5 0.0206(8) 0.0281(9) 0.0361(9) -0.0012(7) 0.0047(6) 0.0009(6)
C6 0.0168(7) 0.0281(9) 0.0308(8) -0.0005(7) 0.0060(6) 0.0020(6)
C7 0.0293(9) 0.0250(8) 0.0308(9) 0.0027(6) 0.0044(7) -0.0012(7)
C8 0.0230(8) 0.0307(9) 0.0279(8) 0.0012(7) 0.0061(6) -0.0042(6)
C9 0.0177(7) 0.0257(8) 0.0272(8) 0.0012(6) 0.0045(6) 0.0006(6)
C10 0.0141(7) 0.0267(8) 0.0299(8) 0.0010(7) 0.0059(6) 0.0027(6)
C11 0.0269(8) 0.0258(9) 0.0296(8) 0.0019(6) 0.0019(6) 0.0045(6)
C12 0.0191(8) 0.0279(8) 0.0234(7) 0.0046(6) 0.0051(6) -0.0006(6)
C13 0.0186(8) 0.0316(9) 0.0300(8) 0.0013(7) 0.0060(6) 0.0021(6)
C14 0.0179(8) 0.0363(10) 0.0313(8) 0.0014(7) 0.0012(6) -0.0015(7)
C15 0.0246(8) 0.0309(9) 0.0270(8) -0.0006(6) 0.0030(6) -0.0014(7)
C16 0.0222(8) 0.0315(9) 0.0294(8) -0.0006(7) 0.0069(6) 0.0017(6)
C17 0.0177(7) 0.0323(9) 0.0288(8) 0.0016(7) 0.0042(6) -0.0011(6)

loop_
_atom_type_symbol
_atom_type_description
_atom_type_scat_dispersion_real
_atom_type_scat_dispersion_imag
_atom_type_scat_source
C C 0.0181 0.0091 'International Tables Vol C Tables 4.2.6.8 and 6.1.1.4'
H H 0.0000 0.0000 'International Tables Vol C Tables 4.2.6.8 and 6.1.1.4'
O O 0.0492 0.0322 'International Tables Vol C Tables 4.2.6.8 and 6.1.1.4'

loop_
_geom_angle_atom_site_label_1
_geom_angle_atom_site_label_2
_geom_angle_atom_site_label_3
_geom_angle
C2 C1 C6 121.22(15)
C2 C1 C10 121.92(15)
C6 C1 C10 116.84(14)
C3 C2 C1 119.46(16)
C3 C2 H2 120.3
C1 C2 H2 120.3
C2 C3 C4 119.58(15)
C2 C3 H3 120.2
C4 C3 H3 120.2
C3 C4 C5 121.02(16)
C3 C4 H4 119.5
C5 C4 H4 119.5
C6 C5 C4 119.91(16)
C6 C5 H5 120.0
C4 C5 H5 120.0
C5 C6 C1 118.82(15)
C5 C6 C7 124.80(15)
C1 C6 C7 116.38(14)
C6 C7 C8 108.35(13)
C6 C7 C11 109.02(13)
C8 C7 C11 86.86(12)
C6 C7 H7 116.3
C8 C7 H7 116.3
C11 C7 H7 116.3
C7 C8 C9 86.99(12)
C7 C8 H8A 114.2
C9 C8 H8A 114.2
C7 C8 H8B 114.2
C9 C8 H8B 114.2
H8A C8 H8B 111.3
C12 C9 C10 111.53(13)
C12 C9 C11 120.73(13)
C10 C9 C11 106.93(12)
C12 C9 C8 120.48(13)
C10 C9 C8 108.17(12)
C11 C9 C8 86.01(12)
O1 C10 C1 122.26(14)
O1 C10 C9 123.01(14)
C1 C10 C9 114.70(14)
C7 C11 C9 86.90(12)
C7 C11 H11A 114.2
C9 C11 H11A 114.2
C7 C11 H11B 114.2
C9 C11 H11B 114.2
H11A C11 H11B 111.3
C13 C12 C17 118.72(15)
C13 C12 C9 120.73(14)
C17 C12 C9 120.46(13)
C14 C13 C12 120.77(14)
C14 C13 H13 119.6
C12 C13 H13 119.6
C13 C14 C15 120.06(14)
C13 C14 H14 120.0
C15 C14 H14 120.0
C16 C15 C14 119.64(16)
C16 C15 H15 120.2
C14 C15 H15 120.2
C15 C16 C17 120.23(15)
C15 C16 H16 119.9
C17 C16 H16 119.9
C16 C17 C12 120.55(14)
C16 C17 H17 119.7
C12 C17 H17 119.7

loop_
_geom_bond_atom_site_label_1
_geom_bond_atom_site_label_2
_geom_bond_distance
O1 C10 1.219(2)
C1 C2 1.391(2)
C1 C6 1.405(2)
C1 C10 1.488(2)
C2 C3 1.390(2)
C2 H2 0.9500
C3 C4 1.392(3)
C3 H3 0.9500
C4 C5 1.393(2)
C4 H4 0.9500
C5 C6 1.389(2)
C5 H5 0.9500
C6 C7 1.504(2)
C7 C8 1.553(2)
C7 C11 1.557(2)
C7 H7 1.0000
C8 C9 1.568(2)
C8 H8A 0.9900
C8 H8B 0.9900
C9 C12 1.499(2)
C9 C10 1.525(2)
C9 C11 1.567(2)
C11 H11A 0.9900
C11 H11B 0.9900
C12 C13 1.392(2)
C12 C17 1.397(2)
C13 C14 1.386(2)
C13 H13 0.9500
C14 C15 1.392(2)
C14 H14 0.9500
C15 C16 1.385(2)
C15 H15 0.9500
C16 C17 1.387(2)
C16 H16 0.9500
C17 H17 0.9500
